data_2214110
loop_
_publ_author_name
'Chen, Jia-Min'
'Sun, Jing-Jia'
'Huang Wei-Wei'
'Lao Yan-Ni'
'Yang, Shi-Ping'

_publ_section_title
;
 Triethylaminium--trimesate--trimesic acid--water (1/1/1/2)
;
_journal_coeditor_code CF2096
_journal_issue 7
_journal_name_full 'Acta Crystallographica Section E'
_journal_page_first o3053
_journal_page_last o3053
_journal_paper_doi 10.1107/S1600536807025603
_journal_volume 63
_journal_year 2007
_chemical_formula_iupac 'C6 H16 N +, C9 H5 O6 -, C9 H6 O6, 2 H2 O'
_chemical_formula_moiety 'C6 H16 N +, C9 H5 O6 -, C9 H6 O6, 2 H2 O'
_chemical_formula_sum 'C24 H31 N O14'
_chemical_formula_weight 557.50
_chemical_name_systematic
;
Triethylaminium--trimesate--trimesic acid--water (1/1/1/2)
;
_space_group_IT_number 2
_symmetry_cell_setting triclinic
_symmetry_space_group_name_Hall '-P 1'
_symmetry_space_group_name_H-M 'P -1'
_atom_sites_solution_hydrogens geom
_atom_sites_solution_primary direct
_atom_sites_solution_secondary difmap
_audit_creation_method SHELXL-97
_cell_angle_alpha 87.502(2)
_cell_angle_beta 87.584(2)
_cell_angle_gamma 67.711(2)
_cell_formula_units_Z 2
_cell_length_a 7.3762(10)
_cell_length_b 9.4733(12)
_cell_length_c 20.754(3)
_cell_measurement_reflns_used 2512
_cell_measurement_temperature 298(2)
_cell_measurement_theta_max 27.12
_cell_measurement_theta_min 4.649
_cell_volume 1340.1(3)
_computing_cell_refinement 'SAINT (Bruker, 1998)'
_computing_data_collection 'SMART (Bruker, 1998)'
_computing_data_reduction SAINT
_computing_molecular_graphics 'SHELXTL (Bruker, 1998)'
_computing_publication_material SHELXTL
_computing_structure_refinement 'SHELXL97 (Sheldrick, 1997)'
_computing_structure_solution 'SHELXS97 (Sheldrick, 1997)'
_diffrn_ambient_temperature 298(2)
_diffrn_measured_fraction_theta_full 0.981
_diffrn_measured_fraction_theta_max 0.981
_diffrn_measurement_device_type 'Bruker SMART CCD'
_diffrn_measurement_method '\f and \w'
_diffrn_radiation_monochromator graphite
_diffrn_radiation_source 'fine-focus sealed tube'
_diffrn_radiation_type MoK\a
_diffrn_radiation_wavelength 0.71073
_diffrn_reflns_av_R_equivalents 0.0621
_diffrn_reflns_av_sigmaI/netI 0.0629
_diffrn_reflns_limit_h_max 9
_diffrn_reflns_limit_h_min -9
_diffrn_reflns_limit_k_max 11
_diffrn_reflns_limit_k_min -11
_diffrn_reflns_limit_l_max 21
_diffrn_reflns_limit_l_min -25
_diffrn_reflns_number 7392
_diffrn_reflns_theta_full 26.00
_diffrn_reflns_theta_max 26.00
_diffrn_reflns_theta_min 1.97
_diffrn_standards_number 0
_exptl_absorpt_coefficient_mu 0.115
_exptl_absorpt_correction_T_max 0.970
_exptl_absorpt_correction_T_min 0.938
_exptl_absorpt_correction_type multi-scan
_exptl_absorpt_process_details '(SADABS; Bruker, 1998)'
_exptl_crystal_colour colorless
_exptl_crystal_density_diffrn 1.382
_exptl_crystal_density_method 'not measured'
_exptl_crystal_description block
_exptl_crystal_F_000 588
_exptl_crystal_size_max 0.52
_exptl_crystal_size_mid 0.40
_exptl_crystal_size_min 0.30
_refine_diff_density_max 0.231
_refine_diff_density_min -0.198
_refine_ls_extinction_coef 0.0096(16)
_refine_ls_extinction_expression Fc^*^=kFc[1+0.001xFc^2^\l^3^/sin(2\q)]^-1/4^
_refine_ls_extinction_method SHELXL97
_refine_ls_goodness_of_fit_ref 0.926
_refine_ls_hydrogen_treatment mixed
_refine_ls_matrix_type full
_refine_ls_number_parameters 445
_refine_ls_number_reflns 5168
_refine_ls_number_restraints 37
_refine_ls_restrained_S_all 0.925
_refine_ls_R_factor_all 0.0613
_refine_ls_R_factor_gt 0.0452
_refine_ls_shift/su_max 0.000
_refine_ls_shift/su_mean 0.000
_refine_ls_structure_factor_coef Fsqd
_refine_ls_weighting_details 'calc w=1/[\s^2^(Fo^2^)+(0.0561P)^2^] where P=(Fo^2^+2Fc^2^)/3'
_refine_ls_weighting_scheme calc
_refine_ls_wR_factor_gt 0.1086
_refine_ls_wR_factor_ref 0.1166
_reflns_number_gt 3702
_reflns_number_total 5168
_reflns_threshold_expression I>2\s(I)
_cod_data_source_file cf2096.cif
_cod_data_source_block I
_cod_depositor_comments
;
The following automatic conversions were performed:
'_symmetry_cell_setting' value 'Triclinic' changed to 'triclinic'
according to '/home/saulius/struct/CIF-dictionaries/cif_core.dic'
dictionary named 'cif_core.dic' version 2.4.1 from 2010-06-29.

Automatic conversion script
Id: cif_fix_enum 1527 2010-12-29 10:47:43Z saulius 

The following automatic conversions were performed:

'_symmetry_cell_setting' value 'Triclinic' changed to 'triclinic'
according to /home/saulius/struct/CIF-dictionaries/cif_core.dic
dictionary named 'cif_core.dic' version 2.4.1 from 2010-06-29.

Automatic conversion script
Id: cif_fix_values 1715 2011-07-08 13:25:40Z adriana 
;
_cod_database_code 2214110
_cod_database_fobs_code 2214110

loop_
_symmetry_equiv_pos_as_xyz
'x, y, z'
'-x, -y, -z'

loop_
_atom_site_type_symbol
_atom_site_label
_atom_site_fract_x
_atom_site_fract_y
_atom_site_fract_z
_atom_site_U_iso_or_equiv
_atom_site_adp_type
_atom_site_calc_flag
_atom_site_refinement_flags
_atom_site_occupancy
_atom_site_disorder_assembly
_atom_site_disorder_group
N N1 0.6420(3) 0.7995(2) 0.24948(8) 0.0526(4) Uani d . 1 . .
H H1N 0.619(3) 0.738(2) 0.2793(11) 0.065(7) Uiso d . 1 . .
C C19 0.7540(8) 0.7096(5) 0.1922(2) 0.0771(17) Uani d P 0.548(4) A 1
H H19A 0.6683 0.6742 0.1692 0.093 Uiso calc PR 0.548(4) A 1
H H19B 0.7933 0.7763 0.1630 0.093 Uiso calc PR 0.548(4) A 1
C C20 0.9343(4) 0.5737(3) 0.21166(13) 0.0899(9) Uani d . 1 . .
H H20A 0.9981 0.5191 0.1740 0.135 Uiso calc PR 0.548(4) A 1
H H20B 0.8964 0.5075 0.2407 0.135 Uiso calc PR 0.548(4) A 1
H H20C 1.0227 0.6084 0.2326 0.135 Uiso calc PR 0.548(4) A 1
H H20X 1.0720 0.5410 0.2014 0.135 Uiso calc PR 0.452(4) A 2
H H20Y 0.8667 0.5652 0.1744 0.135 Uiso calc PR 0.452(4) A 2
H H20Z 0.9135 0.5107 0.2464 0.135 Uiso calc PR 0.452(4) A 2
C C21 0.4411(6) 0.9081(5) 0.2288(2) 0.0699(14) Uani d P 0.548(4) A 1
H H21A 0.3827 0.9826 0.2619 0.084 Uiso calc PR 0.548(4) A 1
H H21B 0.4543 0.9624 0.1893 0.084 Uiso calc PR 0.548(4) A 1
C C22 0.3090(4) 0.8233(3) 0.21796(13) 0.0830(8) Uani d . 1 . .
H H22A 0.1830 0.8945 0.2049 0.124 Uiso calc PR 0.548(4) A 1
H H22B 0.2942 0.7709 0.2572 0.124 Uiso calc PR 0.548(4) A 1
H H22C 0.3658 0.7506 0.1848 0.124 Uiso calc PR 0.548(4) A 1
H H22X 0.2339 0.8178 0.1822 0.124 Uiso calc PR 0.452(4) A 2
H H22Y 0.2528 0.9234 0.2355 0.124 Uiso calc PR 0.452(4) A 2
H H22Z 0.3077 0.7487 0.2506 0.124 Uiso calc PR 0.452(4) A 2
C C23 0.7499(8) 0.8860(6) 0.2784(2) 0.0730(15) Uani d P 0.548(4) A 1
H H23A 0.8837 0.8169 0.2858 0.088 Uiso calc PR 0.548(4) A 1
H H23B 0.7545 0.9649 0.2477 0.088 Uiso calc PR 0.548(4) A 1
C C24 0.6599(5) 0.9584(3) 0.34048(16) 0.1043(10) Uani d . 1 . .
H H24A 0.7349 1.0128 0.3561 0.156 Uiso calc PR 0.548(4) A 1
H H24B 0.6592 0.8808 0.3717 0.156 Uiso calc PR 0.548(4) A 1
H H24C 0.5279 1.0282 0.3335 0.156 Uiso calc PR 0.548(4) A 1
H H24X 0.6094 1.0617 0.3546 0.156 Uiso calc PR 0.452(4) A 2
H H24Y 0.8002 0.9222 0.3364 0.156 Uiso calc PR 0.452(4) A 2
H H24Z 0.6233 0.8951 0.3715 0.156 Uiso calc PR 0.452(4) A 2
C C19X 0.8584(8) 0.7341(7) 0.2313(3) 0.0764(19) Uani d P 0.452(4) A 2
H H19X 0.8826 0.7961 0.1962 0.092 Uiso calc PR 0.452(4) A 2
H H19Y 0.9315 0.7417 0.2679 0.092 Uiso calc PR 0.452(4) A 2
C C21X 0.5205(9) 0.7914(8) 0.1950(2) 0.0740(19) Uani d P 0.452(4) A 2
H H21X 0.5767 0.6908 0.1769 0.089 Uiso calc PR 0.452(4) A 2
H H21Y 0.5215 0.8656 0.1614 0.089 Uiso calc PR 0.452(4) A 2
C C23X 0.5773(11) 0.9525(7) 0.2768(3) 0.084(2) Uani d P 0.452(4) A 2
H H23X 0.4354 0.9930 0.2813 0.101 Uiso calc PR 0.452(4) A 2
H H23Y 0.6127 1.0189 0.2463 0.101 Uiso calc PR 0.452(4) A 2
C C1 0.5708(2) 0.30422(18) 0.13104(7) 0.0342(4) Uani d . 1 . .
C C2 0.6654(3) 0.17636(19) 0.09499(8) 0.0357(4) Uani d . 1 . .
H H2 0.776(3) 0.095(2) 0.1118(8) 0.037(5) Uiso d . 1 . .
C C3 0.6069(2) 0.16946(18) 0.03272(8) 0.0334(4) Uani d . 1 . .
C C4 0.4541(2) 0.29113(19) 0.00659(8) 0.0342(4) Uani d . 1 . .
H H4 0.415(2) 0.2824(19) -0.0352(9) 0.041(5) Uiso d . 1 . .
C C5 0.3570(2) 0.41939(18) 0.04285(7) 0.0324(4) Uani d . 1 . .
C C6 0.4151(3) 0.42441(19) 0.10511(8) 0.0344(4) Uani d . 1 . .
H H6 0.354(3) 0.509(2) 0.1298(9) 0.044(5) Uiso d . 1 . .
C C7 0.6419(3) 0.3127(2) 0.19719(8) 0.0400(4) Uani d . 1 . .
C C8 0.7172(3) 0.02888(19) -0.00336(8) 0.0402(4) Uani d . 1 . .
C C9 0.1953(2) 0.55055(19) 0.01377(8) 0.0361(4) Uani d . 1 . .
O O1 0.80455(19) 0.21718(15) 0.21294(6) 0.0516(4) Uani d . 1 . .
O O2 0.5304(2) 0.41917(16) 0.23152(6) 0.0600(4) Uani d . 1 . .
O O3 0.8326(2) -0.08334(16) 0.02274(7) 0.0698(5) Uani d . 1 . .
O O4 0.6772(2) 0.03685(15) -0.06430(6) 0.0553(4) Uani d D 1 . .
H H4O 0.752(3) -0.054(2) -0.0827(12) 0.094(9) Uiso d D 1 . .
O O5 0.14604(18) 0.55484(14) -0.04160(6) 0.0466(3) Uani d . 1 . .
O O6 0.1127(2) 0.66205(14) 0.05408(6) 0.0522(4) Uani d D 1 . .
H H6O 0.012(3) 0.742(2) 0.0357(11) 0.076(7) Uiso d D 1 . .
C C10 0.7878(2) 0.25947(18) 0.53374(8) 0.0361(4) Uani d . 1 . .
C C11 0.7343(3) 0.2969(2) 0.46974(8) 0.0366(4) Uani d . 1 . .
H H11 0.714(2) 0.2227(19) 0.4464(8) 0.038(5) Uiso d . 1 . .
C C12 0.7067(2) 0.44105(18) 0.44425(7) 0.0331(4) Uani d . 1 . .
C C13 0.7304(2) 0.5473(2) 0.48242(8) 0.0338(4) Uani d . 1 . .
H H13 0.713(2) 0.649(2) 0.4658(8) 0.037(5) Uiso d . 1 . .
C C14 0.7848(2) 0.51107(18) 0.54653(8) 0.0332(4) Uani d . 1 . .
C C15 0.8140(2) 0.36655(19) 0.57152(8) 0.0350(4) Uani d . 1 . .
H H15 0.845(3) 0.344(2) 0.6155(9) 0.044(5) Uiso d . 1 . .
C C16 0.8095(3) 0.1082(2) 0.56246(9) 0.0439(4) Uani d . 1 . .
C C17 0.6458(3) 0.4833(2) 0.37579(8) 0.0381(4) Uani d . 1 . .
C C18 0.8045(3) 0.6313(2) 0.58549(8) 0.0391(4) Uani d . 1 . .
O O7 0.8630(2) 0.06852(15) 0.61700(6) 0.0634(4) Uani d . 1 . .
O O8 0.7639(3) 0.02296(16) 0.52346(7) 0.0686(5) Uani d D 1 . .
H H8O 0.771(3) -0.069(2) 0.5401(11) 0.088(8) Uiso d D 1 . .
O O9 0.6254(2) 0.60924(16) 0.35290(6) 0.0559(4) Uani d . 1 . .
O O10 0.6160(2) 0.37868(15) 0.34633(6) 0.0569(4) Uani d D 1 . .
H H10O 0.593(4) 0.403(3) 0.3030(8) 0.104(9) Uiso d D 1 . .
O O11 0.7628(2) 0.76037(15) 0.56492(7) 0.0643(4) Uani d . 1 . .
O O12 0.8720(2) 0.58578(15) 0.64318(6) 0.0531(4) Uani d D 1 . .
H H12O 0.889(3) 0.668(2) 0.6609(10) 0.072(7) Uiso d D 1 . .
O O13 1.1077(2) 0.20607(16) 0.12245(7) 0.0526(4) Uani d D 1 . .
H H13A 1.013(3) 0.201(3) 0.1503(10) 0.071(7) Uiso d D 1 . .
H H13B 1.029(3) 0.285(2) 0.0976(11) 0.099(9) Uiso d D 1 . .
O O14 1.0765(2) 0.19261(16) 0.30336(7) 0.0539(4) Uani d D 1 . .
H H14A 1.076(4) 0.115(3) 0.3294(12) 0.111(10) Uiso d D 1 . .
H H14B 0.967(2) 0.209(2) 0.2825(10) 0.069(7) Uiso d D 1 . .

loop_
_atom_site_aniso_label
_atom_site_aniso_U_11
_atom_site_aniso_U_22
_atom_site_aniso_U_33
_atom_site_aniso_U_12
_atom_site_aniso_U_13
_atom_site_aniso_U_23
N1 0.0631(12) 0.0497(10) 0.0427(10) -0.0195(9) -0.0050(8) 0.0116(8)
C19 0.103(4) 0.074(3) 0.044(3) -0.023(3) 0.009(3) 0.003(2)
C20 0.0819(19) 0.091(2) 0.0786(19) -0.0140(16) 0.0173(15) -0.0045(16)
C21 0.066(3) 0.057(3) 0.074(3) -0.010(2) -0.020(2) 0.014(2)
C22 0.0768(18) 0.0886(19) 0.0835(18) -0.0305(15) -0.0244(15) 0.0113(15)
C23 0.077(4) 0.065(3) 0.082(3) -0.033(3) -0.001(3) 0.000(2)
C24 0.117(3) 0.095(2) 0.114(3) -0.051(2) -0.013(2) -0.0345(19)
C19X 0.067(4) 0.088(4) 0.077(4) -0.035(3) -0.005(3) 0.014(3)
C21X 0.085(4) 0.090(5) 0.045(3) -0.031(4) -0.022(3) 0.017(3)
C23X 0.085(5) 0.063(4) 0.105(5) -0.027(4) -0.006(4) -0.001(3)
C1 0.0424(10) 0.0340(9) 0.0245(8) -0.0120(8) -0.0072(7) 0.0004(7)
C2 0.0410(10) 0.0313(9) 0.0302(9) -0.0078(8) -0.0110(7) 0.0027(7)
C3 0.0400(10) 0.0288(9) 0.0295(8) -0.0101(7) -0.0074(7) -0.0018(7)
C4 0.0409(10) 0.0345(9) 0.0257(9) -0.0116(8) -0.0100(7) 0.0003(7)
C5 0.0362(9) 0.0307(9) 0.0286(8) -0.0106(7) -0.0065(7) 0.0021(7)
C6 0.0386(10) 0.0327(9) 0.0284(9) -0.0090(8) -0.0033(7) -0.0032(7)
C7 0.0520(11) 0.0408(10) 0.0235(8) -0.0128(9) -0.0088(8) 0.0006(7)
C8 0.0443(10) 0.0333(10) 0.0363(10) -0.0055(8) -0.0107(8) -0.0053(8)
C9 0.0386(10) 0.0345(9) 0.0330(9) -0.0111(8) -0.0059(7) 0.0027(7)
O1 0.0567(8) 0.0528(8) 0.0326(7) -0.0043(7) -0.0203(6) -0.0019(6)
O2 0.0721(10) 0.0593(9) 0.0278(7) 0.0010(7) -0.0125(6) -0.0115(6)
O3 0.0803(11) 0.0413(8) 0.0567(9) 0.0155(8) -0.0264(8) -0.0118(7)
O4 0.0695(9) 0.0453(8) 0.0351(7) -0.0012(7) -0.0117(6) -0.0127(6)
O5 0.0498(8) 0.0461(7) 0.0347(7) -0.0073(6) -0.0150(6) 0.0066(6)
O6 0.0570(9) 0.0360(7) 0.0460(8) 0.0037(7) -0.0132(7) -0.0027(6)
C10 0.0399(10) 0.0330(9) 0.0315(9) -0.0094(8) -0.0063(7) 0.0025(7)
C11 0.0455(10) 0.0338(9) 0.0294(9) -0.0131(8) -0.0049(7) -0.0041(7)
C12 0.0363(9) 0.0365(9) 0.0242(8) -0.0113(8) -0.0016(7) 0.0005(7)
C13 0.0372(10) 0.0336(9) 0.0295(9) -0.0126(8) -0.0039(7) 0.0051(7)
C14 0.0362(9) 0.0346(9) 0.0289(8) -0.0132(7) -0.0057(7) 0.0007(7)
C15 0.0404(10) 0.0365(9) 0.0259(9) -0.0118(8) -0.0083(7) 0.0037(7)
C16 0.0560(12) 0.0356(10) 0.0391(10) -0.0158(9) -0.0110(9) 0.0051(8)
C17 0.0408(10) 0.0440(10) 0.0245(8) -0.0105(8) -0.0027(7) -0.0002(8)
C18 0.0445(10) 0.0383(10) 0.0372(10) -0.0179(8) -0.0100(8) 0.0017(8)
O7 0.1019(12) 0.0465(8) 0.0437(8) -0.0297(8) -0.0271(8) 0.0170(6)
O8 0.1237(14) 0.0427(9) 0.0523(9) -0.0445(9) -0.0285(9) 0.0100(7)
O9 0.0822(10) 0.0535(8) 0.0320(7) -0.0261(8) -0.0127(7) 0.0138(6)
O10 0.0888(11) 0.0504(8) 0.0273(7) -0.0199(8) -0.0148(7) -0.0045(6)
O11 0.1039(12) 0.0386(8) 0.0593(9) -0.0352(8) -0.0273(8) 0.0061(7)
O12 0.0762(10) 0.0484(8) 0.0385(7) -0.0258(7) -0.0218(7) -0.0012(6)
O13 0.0586(9) 0.0473(8) 0.0397(8) -0.0056(7) -0.0004(7) -0.0076(6)
O14 0.0740(10) 0.0496(9) 0.0431(8) -0.0267(8) -0.0266(7) 0.0026(6)

loop_
_atom_type_symbol
_atom_type_description
_atom_type_scat_dispersion_real
_atom_type_scat_dispersion_imag
_atom_type_scat_source
C C 0.0033 0.0016 'International Tables Vol C Tables 4.2.6.8 and 6.1.1.4'
H H 0.0000 0.0000 'International Tables Vol C Tables 4.2.6.8 and 6.1.1.4'
N N 0.0061 0.0033 'International Tables Vol C Tables 4.2.6.8 and 6.1.1.4'
O O 0.0106 0.0060 'International Tables Vol C Tables 4.2.6.8 and 6.1.1.4'

loop_
_geom_angle_atom_site_label_1
_geom_angle_atom_site_label_2
_geom_angle_atom_site_label_3
_geom_angle
C23X N1 C21X 113.4(4)
C23X N1 C23 47.1(3)
C21X N1 C23 146.2(3)
C23X N1 C19X 113.2(4)
C21X N1 C19X 111.3(4)
C23 N1 C19X 68.2(3)
C23X N1 C19 141.5(3)
C21X N1 C19 64.2(3)
C23 N1 C19 111.7(3)
C19X N1 C19 47.9(3)
C23X N1 C21 65.5(3)
C21X N1 C21 49.7(3)
C23 N1 C21 110.2(3)
C19X N1 C21 145.0(3)
C19 N1 C21 109.6(3)
C23X N1 H1N 107.4(15)
C21X N1 H1N 102.7(14)
C23 N1 H1N 109.5(14)
C19X N1 H1N 108.1(15)
C19 N1 H1N 110.5(15)
C21 N1 H1N 105.1(15)
C20 C19 N1 112.6(3)
C20 C19 H19A 109.1
N1 C19 H19A 109.1
C20 C19 H19B 109.1
N1 C19 H19B 109.1
H19A C19 H19B 107.8
C19X C20 C19 48.5(3)
C19X C20 H20A 136.2
C19 C20 H20A 109.5
C19X C20 H20B 113.7
C19 C20 H20B 109.5
H20A C20 H20B 109.5
C19X C20 H20C 62.5
C19 C20 H20C 109.5
H20A C20 H20C 109.5
H20B C20 H20C 109.5
C19X C20 H20X 109.5
C19 C20 H20X 134.8
H20A C20 H20X 55.1
H20B C20 H20X 115.7
H20C C20 H20X 55.5
C19X C20 H20Y 109.5
C19 C20 H20Y 62.2
H20A C20 H20Y 55.9
H20B C20 H20Y 98.4
H20C C20 H20Y 152.0
H20X C20 H20Y 109.5
C19X C20 H20Z 109.5
C19 C20 H20Z 115.1
H20A C20 H20Z 114.3
H20C C20 H20Z 98.3
H20X C20 H20Z 109.5
H20Y C20 H20Z 109.5
C22 C21 N1 111.1(3)
C22 C21 H21A 109.4
N1 C21 H21A 109.4
C22 C21 H21B 109.4
N1 C21 H21B 109.4
H21A C21 H21B 108.0
C21 C22 C21X 49.2(3)
C21 C22 H22A 109.5
C21X C22 H22A 134.5
C21 C22 H22B 109.5
C21X C22 H22B 115.6
H22A C22 H22B 109.5
C21 C22 H22C 109.5
C21X C22 H22C 61.4
H22A C22 H22C 109.5
H22B C22 H22C 109.5
C21 C22 H22X 133.7
C21X C22 H22X 109.5
H22A C22 H22X 51.6
H22B C22 H22X 116.7
H22C C22 H22X 58.7
C21 C22 H22Y 61.2
C21X C22 H22Y 109.5
H22A C22 H22Y 58.9
H22B C22 H22Y 95.0
H22C C22 H22Y 155.5
H22X C22 H22Y 109.5
C21 C22 H22Z 116.4
C21X C22 H22Z 109.5
H22A C22 H22Z 115.9
H22C C22 H22Z 95.0
H22X C22 H22Z 109.5
H22Y C22 H22Z 109.5
C24 C23 N1 113.7(3)
C24 C23 H23A 108.8
N1 C23 H23A 108.8
C24 C23 H23B 108.8
N1 C23 H23B 108.8
H23A C23 H23B 107.7
C23X C24 C23 46.9(3)
C23X C24 H24A 134.0
C23 C24 H24A 109.5
C23X C24 H24B 115.6
C23 C24 H24B 109.5
H24A C24 H24B 109.5
C23X C24 H24C 63.6
C23 C24 H24C 109.5
H24A C24 H24C 109.5
H24B C24 H24C 109.5
C23X C24 H24X 109.5
C23 C24 H24X 133.5
H24A C24 H24X 53.5
H24B C24 H24X 116.9
H24C C24 H24X 56.8
C23X C24 H24Y 109.5
C23 C24 H24Y 63.5
H24A C24 H24Y 56.9
H24B C24 H24Y 94.7
H24C C24 H24Y 155.6
H24X C24 H24Y 109.5
C23X C24 H24Z 109.5
C23 C24 H24Z 116.1
H24A C24 H24Z 116.4
H24C C24 H24Z 94.7
H24X C24 H24Z 109.5
H24Y C24 H24Z 109.5
C20 C19X N1 114.8(4)
C20 C19X H19X 108.6
N1 C19X H19X 108.6
C20 C19X H19Y 108.6
N1 C19X H19Y 108.6
H19X C19X H19Y 107.5
N1 C21X C22 111.0(4)
N1 C21X H21X 109.4
C22 C21X H21X 109.4
N1 C21X H21Y 109.4
C22 C21X H21Y 109.4
H21X C21X H21Y 108.0
N1 C23X C24 115.2(5)
N1 C23X H23X 108.5
C24 C23X H23X 108.5
N1 C23X H23Y 108.5
C24 C23X H23Y 108.5
H23X C23X H23Y 107.5
C2 C1 C6 119.40(15)
C2 C1 C7 119.65(15)
C6 C1 C7 120.93(15)
C1 C2 C3 120.39(15)
C1 C2 H2 119.8(10)
C3 C2 H2 119.7(10)
C4 C3 C2 119.95(15)
C4 C3 C8 122.76(15)
C2 C3 C8 117.28(15)
C3 C4 C5 119.93(15)
C3 C4 H4 118.2(11)
C5 C4 H4 121.8(11)
C6 C5 C4 119.63(15)
C6 C5 C9 120.97(15)
C4 C5 C9 119.39(14)
C1 C6 C5 120.68(16)
C1 C6 H6 118.4(11)
C5 C6 H6 120.9(11)
O1 C7 O2 125.67(16)
O1 C7 C1 118.21(15)
O2 C7 C1 116.11(15)
O3 C8 O4 123.44(16)
O3 C8 C3 121.67(16)
O4 C8 C3 114.89(15)
O5 C9 O6 123.69(16)
O5 C9 C5 123.40(15)
O6 C9 C5 112.91(14)
C8 O4 H4O 109.0(17)
C9 O6 H6O 112.0(15)
C15 C10 C11 119.67(16)
C15 C10 C16 119.61(15)
C11 C10 C16 120.68(16)
C12 C11 C10 120.09(16)
C12 C11 H11 122.9(10)
C10 C11 H11 116.9(10)
C13 C12 C11 119.80(15)
C13 C12 C17 119.67(15)
C11 C12 C17 120.50(15)
C12 C13 C14 120.67(15)
C12 C13 H13 121.6(10)
C14 C13 H13 117.7(10)
C15 C14 C13 119.27(15)
C15 C14 C18 122.61(15)
C13 C14 C18 118.11(15)
C10 C15 C14 120.49(15)
C10 C15 H15 120.6(11)
C14 C15 H15 118.9(11)
O7 C16 O8 123.58(17)
O7 C16 C10 122.95(17)
O8 C16 C10 113.46(15)
O9 C17 O10 125.42(16)
O9 C17 C12 120.53(16)
O10 C17 C12 114.04(15)
O11 C18 O12 123.21(16)
O11 C18 C14 122.05(16)
O12 C18 C14 114.74(15)
C16 O8 H8O 115.7(16)
C17 O10 H10O 112.2(17)
C18 O12 H12O 106.3(14)
H13A O13 H13B 96.5(18)
H14A O14 H14B 98.8(19)

loop_
_geom_bond_atom_site_label_1
_geom_bond_atom_site_label_2
_geom_bond_distance
N1 C23X 1.474(6)
N1 C21X 1.494(5)
N1 C23 1.498(5)
N1 C19X 1.514(6)
N1 C19 1.514(5)
N1 C21 1.515(4)
N1 H1N 0.88(2)
C19 C20 1.513(6)
C19 H19A 0.970
C19 H19B 0.970
C20 C19X 1.475(7)
C20 H20A 0.960
C20 H20B 0.960
C20 H20C 0.960
C20 H20X 0.960
C20 H20Y 0.960
C20 H20Z 0.960
C21 C22 1.508(5)
C21 H21A 0.970
C21 H21B 0.970
C22 C21X 1.531(6)
C22 H22A 0.960
C22 H22B 0.960
C22 H22C 0.960
C22 H22X 0.960
C22 H22Y 0.960
C22 H22Z 0.960
C23 C24 1.493(6)
C23 H23A 0.970
C23 H23B 0.970
C24 C23X 1.491(7)
C24 H24A 0.960
C24 H24B 0.960
C24 H24C 0.960
C24 H24X 0.960
C24 H24Y 0.960
C24 H24Z 0.960
C19X H19X 0.970
C19X H19Y 0.970
C21X H21X 0.970
C21X H21Y 0.970
C23X H23X 0.970
C23X H23Y 0.970
C1 C2 1.381(2)
C1 C6 1.382(2)
C1 C7 1.506(2)
C2 C3 1.391(2)
C2 H2 0.952(17)
C3 C4 1.380(2)
C3 C8 1.487(2)
C4 C5 1.389(2)
C4 H4 0.942(19)
C5 C6 1.387(2)
C5 C9 1.484(2)
C6 H6 0.924(19)
C7 O1 1.245(2)
C7 O2 1.259(2)
C8 O3 1.204(2)
C8 O4 1.303(2)
C9 O5 1.2141(19)
C9 O6 1.316(2)
O4 H4O 0.917(15)
O6 H6O 0.916(15)
C10 C15 1.383(2)
C10 C11 1.394(2)
C10 C16 1.482(2)
C11 C12 1.386(2)
C11 H11 0.933(18)
C12 C13 1.373(2)
C12 C17 1.500(2)
C13 C14 1.396(2)
C13 H13 0.971(17)
C14 C15 1.383(2)
C14 C18 1.479(2)
C15 H15 0.945(19)
C16 O7 1.211(2)
C16 O8 1.306(2)
C17 O9 1.221(2)
C17 O10 1.279(2)
C18 O11 1.205(2)
C18 O12 1.308(2)
O8 H8O 0.907(15)
O10 H10O 0.924(16)
O12 H12O 0.925(15)
O13 H13A 0.901(14)
O13 H13B 0.908(15)
O14 H14A 0.894(15)
O14 H14B 0.889(14)

loop_
_geom_hbond_atom_site_label_D
_geom_hbond_atom_site_label_H
_geom_hbond_atom_site_label_A
_geom_hbond_site_symmetry_A
_geom_hbond_distance_DH
_geom_hbond_distance_HA
_geom_hbond_distance_DA
_geom_hbond_angle_DHA
N1 H1N O9 . 0.88(2) 1.90(2) 2.771(2) 166(2)
O4 H4O O13 2_755 0.917(15) 1.651(16) 2.5653(18) 174(2)
O6 H6O O3 1_465 0.916(15) 1.703(16) 2.5895(18) 162(2)
O8 H8O O11 1_545 0.907(15) 1.697(15) 2.5993(19) 173(2)
O10 H10O O2 . 0.924(16) 1.557(17) 2.4671(17) 167(3)
O12 H12O O14 2_766 0.925(15) 1.651(15) 2.5740(18) 176(2)
O13 H13A O1 . 0.901(14) 1.936(15) 2.832(2) 173(2)
O13 H13B O5 2_665 0.908(15) 1.951(15) 2.8577(18) 176(3)
O14 H14A O7 2_756 0.894(15) 1.935(16) 2.8141(19) 167(3)
O14 H14B O1 . 0.889(14) 1.896(16) 2.7433(18) 159(2)

loop_
_geom_torsion_atom_site_label_1
_geom_torsion_atom_site_label_2
_geom_torsion_atom_site_label_3
_geom_torsion_atom_site_label_4
_geom_torsion
C23X N1 C19 C20 118.9(6)
C21X N1 C19 C20 -145.4(5)
C23 N1 C19 C20 71.4(4)
C19X N1 C19 C20 45.4(4)
C21 N1 C19 C20 -166.2(3)
N1 C19 C20 C19X -46.3(4)
C23X N1 C21 C22 -148.1(5)
C21X N1 C21 C22 48.5(4)
C23 N1 C21 C22 -163.4(3)
C19X N1 C21 C22 116.1(6)
C19 N1 C21 C22 73.3(4)
N1 C21 C22 C21X -47.4(3)
C23X N1 C23 C24 47.1(4)
C21X N1 C23 C24 112.6(6)
C19X N1 C23 C24 -151.2(5)
C19 N1 C23 C24 -171.7(4)
C21 N1 C23 C24 66.2(4)
N1 C23 C24 C23X -46.6(4)
C19 C20 C19X N1 47.4(4)
C23X N1 C19X C20 172.6(4)
C21X N1 C19X C20 -58.4(5)
C23 N1 C19X C20 158.0(6)
C19 N1 C19X C20 -47.9(4)
C21 N1 C19X C20 -107.6(6)
C23X N1 C21X C22 -63.8(5)
C23 N1 C21X C22 -110.5(6)
C19X N1 C21X C22 167.2(4)
C19 N1 C21X C22 158.6(5)
C21 N1 C21X C22 -47.5(4)
C21 C22 C21X N1 48.3(4)
C21X N1 C23X C24 165.6(4)
C23 N1 C23X C24 -47.9(4)
C19X N1 C23X C24 -66.4(6)
C19 N1 C23X C24 -117.1(6)
C21 N1 C23X C24 151.9(6)
C23 C24 C23X N1 48.3(4)
C6 C1 C2 C3 1.1(3)
C7 C1 C2 C3 -177.21(15)
C1 C2 C3 C4 0.2(3)
C1 C2 C3 C8 179.31(15)
C2 C3 C4 C5 -0.9(3)
C8 C3 C4 C5 -179.94(15)
C3 C4 C5 C6 0.3(2)
C3 C4 C5 C9 178.90(15)
C2 C1 C6 C5 -1.8(2)
C7 C1 C6 C5 176.52(15)
C4 C5 C6 C1 1.1(2)
C9 C5 C6 C1 -177.51(15)
C2 C1 C7 O1 12.8(2)
C6 C1 C7 O1 -165.46(16)
C2 C1 C7 O2 -168.32(16)
C6 C1 C7 O2 13.4(2)
C4 C3 C8 O3 -170.31(18)
C2 C3 C8 O3 10.7(3)
C4 C3 C8 O4 8.9(3)
C2 C3 C8 O4 -170.15(16)
C6 C5 C9 O5 176.00(16)
C4 C5 C9 O5 -2.6(3)
C6 C5 C9 O6 -3.3(2)
C4 C5 C9 O6 178.04(15)
C15 C10 C11 C12 -0.3(3)
C16 C10 C11 C12 177.35(16)
C10 C11 C12 C13 -0.7(3)
C10 C11 C12 C17 -178.95(15)
C11 C12 C13 C14 0.9(3)
C17 C12 C13 C14 179.25(15)
C12 C13 C14 C15 -0.3(3)
C12 C13 C14 C18 -178.94(16)
C11 C10 C15 C14 0.9(3)
C16 C10 C15 C14 -176.72(16)
C13 C14 C15 C10 -0.7(3)
C18 C14 C15 C10 177.94(16)
C15 C10 C16 O7 -5.3(3)
C11 C10 C16 O7 177.07(19)
C15 C10 C16 O8 174.17(17)
C11 C10 C16 O8 -3.4(3)
C13 C12 C17 O9 3.2(3)
C11 C12 C17 O9 -178.48(17)
C13 C12 C17 O10 -175.64(16)
C11 C12 C17 O10 2.7(2)
C15 C14 C18 O11 -173.63(18)
C13 C14 C18 O11 5.0(3)
C15 C14 C18 O12 7.0(3)
C13 C14 C18 O12 -174.39(16)
